data_7101428
loop_
_publ_author_name
'G. Parkin'
'Victoria K. Landry'
'Luciano Marchio'
'Jonathan G. Melnick'
'Mao Minoura'
'Keliang Pang'

_publ_section_title
;
Synthesis and Structural Characterization of
Tris(2-seleno-1-mesitylimidazolyl)hydroborato Complexes: A New Type of
Strongly Electron Donating Tripodal Selenium Ligand
;
_journal_issue 38
_journal_name_full 'Chemical Communications'
_journal_paper_doi 10.1039/b608078b
_journal_year 2006
_chemical_formula_sum 'C42 H49 B I N9 Se3 Zn'
_chemical_formula_weight 1119.86
_chemical_name_systematic
;
?
;
_space_group_IT_number 167
_symmetry_cell_setting rhombohedral
_symmetry_space_group_name_Hall '-R 3 2"c'
_symmetry_space_group_name_H-M 'R -3 c :H'
_atom_sites_solution_hydrogens geom
_atom_sites_solution_primary direct
_atom_sites_solution_secondary difmap
_audit_creation_method SHELXL-97
_cell_angle_alpha 90.00
_cell_angle_beta 90.00
_cell_angle_gamma 120.00
_cell_formula_units_Z 12
_cell_length_a 14.6187(14)
_cell_length_b 14.6187(14)
_cell_length_c 77.975(11)
_cell_measurement_reflns_used 5437
_cell_measurement_temperature 293(2)
_cell_measurement_theta_max 27.322
_cell_measurement_theta_min 2.454
_cell_volume 14431(3)
_computing_cell_refinement 'Bruker SMART'
_computing_data_collection 'Bruker SMART'
_computing_data_reduction 'Bruker SHELXTL'
_computing_molecular_graphics 'Bruker SHELXTL'
_computing_publication_material 'Bruker SHELXTL'
_computing_structure_refinement 'SHELXL-97 (Sheldrick, 1997)'
_computing_structure_solution 'SHELXS-97 (Sheldrick, 1990)'
_diffrn_ambient_temperature 293(2)
_diffrn_measured_fraction_theta_full 0.980
_diffrn_measured_fraction_theta_max 0.980
_diffrn_measurement_device_type 'CCD area detector'
_diffrn_measurement_method 'phi and omega scans'
_diffrn_radiation_monochromator graphite
_diffrn_radiation_source 'fine-focus sealed tube'
_diffrn_radiation_type MoK\a
_diffrn_radiation_wavelength 0.71073
_diffrn_reflns_av_R_equivalents 0.0392
_diffrn_reflns_av_sigmaI/netI 0.0255
_diffrn_reflns_limit_h_max 19
_diffrn_reflns_limit_h_min -18
_diffrn_reflns_limit_k_max 12
_diffrn_reflns_limit_k_min -19
_diffrn_reflns_limit_l_max 102
_diffrn_reflns_limit_l_min -102
_diffrn_reflns_number 32769
_diffrn_reflns_theta_full 28.27
_diffrn_reflns_theta_max 28.27
_diffrn_reflns_theta_min 1.57
_exptl_absorpt_coefficient_mu 3.461
_exptl_absorpt_correction_T_max 0.7235
_exptl_absorpt_correction_T_min 0.5445
_exptl_absorpt_correction_type empirical
_exptl_absorpt_process_details sadabs
_exptl_crystal_colour COLORLESS
_exptl_crystal_density_diffrn 1.546
_exptl_crystal_density_method 'not measured'
_exptl_crystal_description BLOCK
_exptl_crystal_F_000 6648
_exptl_crystal_size_max 0.20
_exptl_crystal_size_mid 0.10
_exptl_crystal_size_min 0.10
_refine_diff_density_max 0.762
_refine_diff_density_min -1.942
_refine_diff_density_rms 0.101
_refine_ls_extinction_method none
_refine_ls_goodness_of_fit_ref 1.022
_refine_ls_hydrogen_treatment constr
_refine_ls_matrix_type full
_refine_ls_number_parameters 149
_refine_ls_number_reflns 3921
_refine_ls_number_restraints 0
_refine_ls_restrained_S_all 1.022
_refine_ls_R_factor_all 0.0582
_refine_ls_R_factor_gt 0.0406
_refine_ls_shift/su_max 0.186
_refine_ls_shift/su_mean 0.013
_refine_ls_structure_factor_coef Fsqd
_refine_ls_weighting_details 'calc w=1/[\s^2^(Fo^2^)+(0.0903P)^2^+0.0000P] where P=(Fo^2^+2Fc^2^)/3'
_refine_ls_weighting_scheme calc
_refine_ls_wR_factor_gt 0.1294
_refine_ls_wR_factor_ref 0.1359
_reflns_number_gt 2834
_reflns_number_total 3921
_reflns_threshold_expression >2sigma(I)
_cod_data_source_file b608078b.txt
_cod_depositor_comments
;
The following automatic conversions were performed:
'_symmetry_cell_setting' value 'Rhombohedral' changed to 'rhombohedral'
according to '/home/saulius/struct/CIF-dictionaries/cif_core.dic'
dictionary named 'cif_core.dic' version 2.4.1 from 2010-06-29.

Automatic conversion script
Id: cif_fix_enum 1527 2010-12-29 10:47:43Z saulius 
;
_cod_original_sg_symbol_H-M R-3c
_cod_database_code 7101428

loop_
_symmetry_equiv_pos_as_xyz
'x, y, z'
'-y, x-y, z'
'-x+y, -x, z'
'x-y, -y, -z+1/2'
'-x, -x+y, -z+1/2'
'y, x, -z+1/2'
'x+2/3, y+1/3, z+1/3'
'-y+2/3, x-y+1/3, z+1/3'
'-x+y+2/3, -x+1/3, z+1/3'
'x-y+2/3, -y+1/3, -z+5/6'
'-x+2/3, -x+y+1/3, -z+5/6'
'y+2/3, x+1/3, -z+5/6'
'x+1/3, y+2/3, z+2/3'
'-y+1/3, x-y+2/3, z+2/3'
'-x+y+1/3, -x+2/3, z+2/3'
'x-y+1/3, -y+2/3, -z+7/6'
'-x+1/3, -x+y+2/3, -z+7/6'
'y+1/3, x+2/3, -z+7/6'
'-x, -y, -z'
'y, -x+y, -z'
'x-y, x, -z'
'-x+y, y, z-1/2'
'x, x-y, z-1/2'
'-y, -x, z-1/2'
'-x+2/3, -y+1/3, -z+1/3'
'y+2/3, -x+y+1/3, -z+1/3'
'x-y+2/3, x+1/3, -z+1/3'
'-x+y+2/3, y+1/3, z-1/6'
'x+2/3, x-y+1/3, z-1/6'
'-y+2/3, -x+1/3, z-1/6'
'-x+1/3, -y+2/3, -z+2/3'
'y+1/3, -x+y+2/3, -z+2/3'
'x-y+1/3, x+2/3, -z+2/3'
'-x+y+1/3, y+2/3, z+1/6'
'x+1/3, x-y+2/3, z+1/6'
'-y+1/3, -x+2/3, z+1/6'

loop_
_atom_site_label
_atom_site_type_symbol
_atom_site_fract_x
_atom_site_fract_y
_atom_site_fract_z
_atom_site_U_iso_or_equiv
_atom_site_adp_type
_atom_site_occupancy
_atom_site_symmetry_multiplicity
_atom_site_calc_flag
_atom_site_refinement_flags
Zn1 Zn 0.3333 0.6667 0.018268(9) 0.04095(19) Uani 1 3 d S
Se1 Se 0.21301(3) 0.48705(3) 0.029578(5) 0.04486(15) Uani 1 1 d .
I1 I 0.3333 0.6667 -0.014539(7) 0.0704(2) Uani 1 3 d S
N11 N 0.3468(2) 0.5717(2) 0.06008(4) 0.0408(6) Uani 1 1 d .
N12 N 0.3334(2) 0.4261(2) 0.05025(4) 0.0425(7) Uani 1 1 d .
C11 C 0.3013(3) 0.4966(3) 0.04773(5) 0.0409(8) Uani 1 1 d .
C12 C 0.4107(3) 0.5484(3) 0.06983(5) 0.0482(9) Uani 1 1 d .
H12A H 0.4530 0.5886 0.0789 0.058 Uiso 1 1 calc R
C13 C 0.4020(3) 0.4578(3) 0.06405(5) 0.0501(9) Uani 1 1 d .
H13A H 0.4356 0.4231 0.0685 0.060 Uiso 1 1 calc R
C21 C 0.3021(3) 0.3303(3) 0.04088(5) 0.0441(8) Uani 1 1 d .
C22 C 0.3645(4) 0.3316(3) 0.02731(5) 0.0559(10) Uani 1 1 d .
C23 C 0.3370(4) 0.2354(4) 0.01958(5) 0.0660(12) Uani 1 1 d .
H23A H 0.3781 0.2343 0.0106 0.079 Uiso 1 1 calc R
C24 C 0.2505(5) 0.1412(4) 0.02484(7) 0.0719(14) Uani 1 1 d .
C25 C 0.1895(4) 0.1433(4) 0.03803(6) 0.0632(12) Uani 1 1 d .
H25A H 0.1314 0.0804 0.0416 0.076 Uiso 1 1 calc R
C26 C 0.2124(3) 0.2384(3) 0.04629(5) 0.0509(9) Uani 1 1 d .
C27 C 0.4559(5) 0.4345(4) 0.02085(8) 0.0887(17) Uani 1 1 d .
H27A H 0.4996 0.4230 0.0162 0.133 Uiso 1 1 calc R
H27B H 0.4896 0.4803 0.0305 0.133 Uiso 1 1 d R
H27C H 0.4307 0.4678 0.0130 0.133 Uiso 1 1 d R
C28 C 0.2244(7) 0.0384(5) 0.01584(9) 0.116(2) Uani 1 1 d .
H28A H 0.1878 -0.0116 0.0221 0.174 Uiso 1 1 calc R
H28B H 0.2882 0.0360 0.0140 0.174 Uiso 1 1 d R
H28C H 0.1918 0.0348 0.0050 0.174 Uiso 1 1 d R
C29 C 0.1411(4) 0.2386(4) 0.06017(6) 0.0670(12) Uani 1 1 d .
H29A H 0.1764 0.2691 0.0687 0.100 Uiso 1 1 calc R
H29B H 0.0891 0.1673 0.0630 0.100 Uiso 1 1 d R
H29C H 0.1065 0.2757 0.0562 0.100 Uiso 1 1 d R
B1 B 0.3333 0.6667 0.06527(10) 0.0410(15) Uani 1 3 d S

loop_
_atom_site_aniso_label
_atom_site_aniso_U_11
_atom_site_aniso_U_22
_atom_site_aniso_U_33
_atom_site_aniso_U_23
_atom_site_aniso_U_13
_atom_site_aniso_U_12
Zn1 0.0390(2) 0.0390(2) 0.0449(4) 0.000 0.000 0.01948(12)
Se1 0.0433(2) 0.0348(2) 0.0535(3) 0.00041(15) -0.01005(16) 0.01729(16)
I1 0.0778(3) 0.0778(3) 0.0557(3) 0.000 0.000 0.03889(13)
N11 0.0402(15) 0.0373(15) 0.0462(16) 0.0003(12) -0.0041(13) 0.0205(13)
N12 0.0436(16) 0.0383(15) 0.0499(16) 0.0023(13) -0.0038(13) 0.0238(13)
C11 0.0323(16) 0.0319(16) 0.056(2) 0.0047(15) -0.0015(15) 0.0138(14)
C12 0.045(2) 0.053(2) 0.050(2) -0.0058(17) -0.0105(16) 0.0267(18)
C13 0.049(2) 0.058(2) 0.052(2) 0.0020(18) -0.0077(17) 0.0335(19)
C21 0.053(2) 0.0430(19) 0.0456(19) 0.0018(15) -0.0050(16) 0.0307(17)
C22 0.068(3) 0.060(2) 0.057(2) 0.010(2) 0.004(2) 0.045(2)
C23 0.098(4) 0.083(3) 0.047(2) -0.005(2) -0.001(2) 0.067(3)
C24 0.107(4) 0.057(3) 0.070(3) -0.010(2) -0.026(3) 0.054(3)
C25 0.077(3) 0.047(2) 0.066(3) -0.005(2) -0.013(2) 0.032(2)
C26 0.060(2) 0.043(2) 0.052(2) 0.0006(17) -0.0084(19) 0.0271(18)
C27 0.096(4) 0.083(4) 0.101(4) 0.030(3) 0.045(3) 0.055(3)
C28 0.183(7) 0.084(4) 0.107(5) -0.036(4) -0.022(5) 0.087(5)
C29 0.059(3) 0.056(3) 0.071(3) 0.007(2) 0.012(2) 0.017(2)
B1 0.038(2) 0.038(2) 0.048(4) 0.000 0.000 0.0189(10)

loop_
_atom_type_symbol
_atom_type_description
_atom_type_scat_dispersion_real
_atom_type_scat_dispersion_imag
_atom_type_scat_source
C C 0.0033 0.0016 'International Tables Vol C Tables 4.2.6.8 and 6.1.1.4'
H H 0.0000 0.0000 'International Tables Vol C Tables 4.2.6.8 and 6.1.1.4'
N N 0.0061 0.0033 'International Tables Vol C Tables 4.2.6.8 and 6.1.1.4'
B B 0.0013 0.0007 'International Tables Vol C Tables 4.2.6.8 and 6.1.1.4'
Se Se -0.0929 2.2259 'International Tables Vol C Tables 4.2.6.8 and 6.1.1.4'
Zn Zn 0.2839 1.4301 'International Tables Vol C Tables 4.2.6.8 and 6.1.1.4'
I I -0.4742 1.8119 'International Tables Vol C Tables 4.2.6.8 and 6.1.1.4'

loop_
_geom_angle_atom_site_label_1
_geom_angle_atom_site_label_2
_geom_angle_atom_site_label_3
_geom_angle
_geom_angle_site_symmetry_1
_geom_angle_site_symmetry_3
Se1 Zn1 Se1 108.074(19) 3_565 .
Se1 Zn1 Se1 108.074(19) 3_565 2_665
Se1 Zn1 Se1 108.074(19) . 2_665
Se1 Zn1 I1 110.835(18) 3_565 .
Se1 Zn1 I1 110.835(18) . .
Se1 Zn1 I1 110.835(18) 2_665 .
C11 Se1 Zn1 95.30(10) . .
C11 N11 C12 108.1(3) . .
C11 N11 B1 132.7(3) . .
C12 N11 B1 119.0(3) . .
C11 N12 C13 109.3(3) . .
C11 N12 C21 127.6(3) . .
C13 N12 C21 123.1(3) . .
N11 C11 N12 107.3(3) . .
N11 C11 Se1 129.6(3) . .
N12 C11 Se1 123.1(3) . .
C13 C12 N11 108.6(3) . .
C13 C12 H12A 125.7 . .
N11 C12 H12A 125.7 . .
C12 C13 N12 106.6(3) . .
C12 C13 H13A 126.7 . .
N12 C13 H13A 126.7 . .
C26 C21 C22 122.6(4) . .
C26 C21 N12 118.2(3) . .
C22 C21 N12 119.1(3) . .
C21 C22 C23 117.4(4) . .
C21 C22 C27 120.9(4) . .
C23 C22 C27 121.7(4) . .
C24 C23 C22 122.3(4) . .
C24 C23 H23A 118.8 . .
C22 C23 H23A 118.8 . .
C25 C24 C23 118.7(4) . .
C25 C24 C28 121.5(5) . .
C23 C24 C28 119.9(5) . .
C24 C25 C26 121.8(4) . .
C24 C25 H25A 119.1 . .
C26 C25 H25A 119.1 . .
C21 C26 C25 117.2(4) . .
C21 C26 C29 122.4(4) . .
C25 C26 C29 120.4(4) . .
C22 C27 H27A 109.5 . .
C22 C27 H27B 108.9 . .
H27A C27 H27B 107.7 . .
C22 C27 H27C 110.1 . .
H27A C27 H27C 111.2 . .
H27B C27 H27C 109.5 . .
C24 C28 H28A 109.5 . .
C24 C28 H28B 109.5 . .
H28A C28 H28B 105.5 . .
C24 C28 H28C 109.5 . .
H28A C28 H28C 113.4 . .
H28B C28 H28C 109.3 . .
C26 C29 H29A 109.5 . .
C26 C29 H29B 109.8 . .
H29A C29 H29B 110.2 . .
C26 C29 H29C 109.3 . .
H29A C29 H29C 108.6 . .
H29B C29 H29C 109.5 . .
N11 B1 N11 113.4(2) 3_565 2_665
N11 B1 N11 113.4(2) 3_565 .
N11 B1 N11 113.4(2) 2_665 .

loop_
_geom_bond_atom_site_label_1
_geom_bond_atom_site_label_2
_geom_bond_distance
_geom_bond_site_symmetry_2
Zn1 Se1 2.4795(5) 3_565
Zn1 Se1 2.4795(5) .
Zn1 Se1 2.4795(5) 2_665
Zn1 I1 2.5581(10) .
Se1 C11 1.872(4) .
N11 C11 1.358(5) .
N11 C12 1.374(5) .
N11 B1 1.550(3) .
N12 C11 1.344(4) .
N12 C13 1.383(5) .
N12 C21 1.437(5) .
C12 C13 1.343(5) .
C12 H12A 0.9300 .
C13 H13A 0.9300 .
C21 C26 1.393(5) .
C21 C22 1.390(5) .
C22 C23 1.392(6) .
C22 C27 1.514(7) .
C23 C24 1.386(7) .
C23 H23A 0.9300 .
C24 C25 1.372(7) .
C24 C28 1.524(7) .
C25 C26 1.412(6) .
C25 H25A 0.9300 .
C26 C29 1.504(6) .
C27 H27A 0.8200 .
C27 H27B 0.9598 .
C27 H27C 0.9605 .
C28 H28A 0.8200 .
C28 H28B 0.9615 .
C28 H28C 0.9613 .
C29 H29A 0.8200 .
C29 H29B 0.9601 .
C29 H29C 0.9599 .
B1 N11 1.550(3) 3_565
B1 N11 1.550(3) 2_665
